data_7157174
loop_
_publ_author_name
'Shang, Yongjia'
'Zuo, Youpeng'
'He, Xinwei'
'Ning, Yi'
'Tang, Qiang'
'Xie, Mengqing'
'Hu, Wangcheng'

_publ_section_title
;
 Substituent-oriented C-N bond formation via N-H insertion or Wolff
 rearrangement of 5-aryl-1H-pyrazoles and diazo compounds
;
_journal_name_full 'Organic &amp; Biomolecular Chemistry'
_journal_paper_doi 10.1039/C9OB01868A
_journal_year 2019
_chemical_formula_sum 'C20 H18 N2 O3'
_chemical_formula_weight 334.36
_space_group_crystal_system orthorhombic
_space_group_IT_number 33
_space_group_name_Hall 'P 2c -2n'
_space_group_name_H-M_alt 'P n a 21'
_symmetry_space_group_name_Hall 'P 2c -2n'
_symmetry_space_group_name_H-M 'P n a 21'
_atom_sites_solution_hydrogens geom
_audit_creation_method SHELXL-2016/6
_audit_update_record
;
2019-05-31 deposited with the CCDC.    2019-10-29 downloaded from the CCDC.
;
_cell_angle_alpha 90
_cell_angle_beta 90
_cell_angle_gamma 90
_cell_formula_units_Z 4
_cell_length_a 10.0547(13)
_cell_length_b 19.198(3)
_cell_length_c 8.7595(13)
_cell_measurement_reflns_used 9852
_cell_measurement_temperature 273(2)
_cell_measurement_theta_max 27.65
_cell_measurement_theta_min 3.15
_cell_volume 1690.8(4)
_computing_structure_refinement 'SHELXL-2016/6 (Sheldrick, 2016)'
_diffrn_ambient_temperature 273(2)
_diffrn_measured_fraction_theta_full 0.985
_diffrn_measured_fraction_theta_max 0.987
_diffrn_measurement_device_type 'Bruker APEX-II CCD'
_diffrn_measurement_method '\f and \w scans'
_diffrn_radiation_type MoK\a
_diffrn_radiation_wavelength 0.71073
_diffrn_reflns_av_R_equivalents 0.0260
_diffrn_reflns_av_unetI/netI 0.0329
_diffrn_reflns_Laue_measured_fraction_full 0.985
_diffrn_reflns_Laue_measured_fraction_max 0.987
_diffrn_reflns_limit_h_max 13
_diffrn_reflns_limit_h_min -12
_diffrn_reflns_limit_k_max 24
_diffrn_reflns_limit_k_min -25
_diffrn_reflns_limit_l_max 11
_diffrn_reflns_limit_l_min -11
_diffrn_reflns_number 10996
_diffrn_reflns_point_group_measured_fraction_full 0.856
_diffrn_reflns_point_group_measured_fraction_max 0.844
_diffrn_reflns_theta_full 25.242
_diffrn_reflns_theta_max 27.646
_diffrn_reflns_theta_min 3.774
_exptl_absorpt_coefficient_mu 0.089
_exptl_crystal_colour colorless
_exptl_crystal_density_diffrn 1.313
_exptl_crystal_description block
_exptl_crystal_F_000 704
_exptl_crystal_size_max 0.240
_exptl_crystal_size_mid 0.230
_exptl_crystal_size_min 0.210
_refine_diff_density_max 0.150
_refine_diff_density_min -0.154
_refine_diff_density_rms 0.029
_refine_ls_abs_structure_details
;
 Flack x determined using 1062 quotients [(I+)-(I-)]/[(I+)+(I-)]
 (Parsons, Flack and Wagner, Acta Cryst. B69 (2013) 249-259).
;
_refine_ls_abs_structure_Flack -0.3(4)
_refine_ls_extinction_method none
_refine_ls_goodness_of_fit_ref 1.032
_refine_ls_hydrogen_treatment constr
_refine_ls_matrix_type full
_refine_ls_number_parameters 228
_refine_ls_number_reflns 3330
_refine_ls_number_restraints 1
_refine_ls_restrained_S_all 1.032
_refine_ls_R_factor_all 0.0459
_refine_ls_R_factor_gt 0.0393
_refine_ls_shift/su_max 0.000
_refine_ls_shift/su_mean 0.000
_refine_ls_structure_factor_coef Fsqd
_refine_ls_weighting_details 'w=1/[\s^2^(Fo^2^)+(0.0507P)^2^+0.2444P] where P=(Fo^2^+2Fc^2^)/3'
_refine_ls_weighting_scheme calc
_refine_ls_wR_factor_gt 0.0974
_refine_ls_wR_factor_ref 0.1035
_reflns_Friedel_coverage 0.606
_reflns_Friedel_fraction_full 0.708
_reflns_Friedel_fraction_max 0.681
_reflns_number_gt 2997
_reflns_number_total 3330
_reflns_threshold_expression 'I > 2\s(I)'
_cod_data_source_file c9ob01868a2.cif
_cod_data_source_block Op
_cod_database_code 7157174
_shelx_shelxl_version_number 2016/6
_shelx_space_group_comment
;
The symmetry employed for this shelxl refinement is uniquely defined
by the following loop, which should always be used as a source of
symmetry information in preference to the above space-group names.
They are only intended as comments.
;
_shelx_estimated_absorpt_t_min 0.979
_shelx_estimated_absorpt_t_max 0.981

loop_
_space_group_symop_operation_xyz
'x, y, z'
'-x, -y, z+1/2'
'x+1/2, -y+1/2, z'
'-x+1/2, y+1/2, z+1/2'

loop_
_atom_site_label
_atom_site_type_symbol
_atom_site_fract_x
_atom_site_fract_y
_atom_site_fract_z
_atom_site_U_iso_or_equiv
_atom_site_adp_type
_atom_site_occupancy
_atom_site_site_symmetry_order
_atom_site_calc_flag
_atom_site_refinement_flags_posn
_atom_site_refinement_flags_adp
C1 C 0.7372(4) 0.99222(16) 0.9107(4) 0.0703(8) Uani 1 1 d . .
H1A H 0.730896 0.968655 1.007139 0.106 Uiso 1 1 calc R U
H1B H 0.731415 1.041601 0.926706 0.106 Uiso 1 1 calc R U
H1C H 0.820679 0.981195 0.863427 0.106 Uiso 1 1 calc R U
C2 C 0.6174(2) 0.90113(12) 0.7873(3) 0.0465(5) Uani 1 1 d . .
C3 C 0.7023(2) 0.84990(13) 0.8399(3) 0.0488(5) Uani 1 1 d . .
H3 H 0.776025 0.861597 0.898682 0.059 Uiso 1 1 calc R U
C4 C 0.6766(2) 0.78108(13) 0.8042(3) 0.0483(5) Uani 1 1 d . .
H4 H 0.733266 0.746739 0.841321 0.058 Uiso 1 1 calc R U
C5 C 0.5697(2) 0.76170(11) 0.7153(2) 0.0408(4) Uani 1 1 d . .
C6 C 0.4857(2) 0.81430(12) 0.6630(3) 0.0466(5) Uani 1 1 d . .
H6 H 0.412647 0.802920 0.602929 0.056 Uiso 1 1 calc R U
C7 C 0.5097(3) 0.88277(12) 0.6992(3) 0.0495(5) Uani 1 1 d . .
H7 H 0.452404 0.917167 0.663732 0.059 Uiso 1 1 calc R U
C8 C 0.5422(2) 0.68841(11) 0.6807(3) 0.0423(5) Uani 1 1 d . .
C9 C 0.6012(3) 0.62795(13) 0.7460(3) 0.0572(6) Uani 1 1 d . .
H9 H 0.668910 0.626420 0.818193 0.069 Uiso 1 1 calc R U
C10 C 0.5384(3) 0.57337(12) 0.6814(3) 0.0557(6) Uani 1 1 d . .
H10 H 0.553588 0.526451 0.701220 0.067 Uiso 1 1 calc R U
C11 C 0.3527(3) 0.56365(12) 0.4971(3) 0.0479(5) Uani 1 1 d . .
C12 C 0.2591(2) 0.60854(12) 0.4066(3) 0.0449(5) Uani 1 1 d . .
H12 H 0.222687 0.645170 0.472348 0.054 Uiso 1 1 calc R U
C13 C 0.3367(2) 0.64139(11) 0.2764(2) 0.0410(5) Uani 1 1 d . .
C14 C 0.3204(2) 0.71601(11) 0.2379(2) 0.0404(5) Uani 1 1 d . .
C15 C 0.2256(3) 0.75784(14) 0.3060(3) 0.0569(6) Uani 1 1 d . .
H15 H 0.169556 0.739455 0.380167 0.068 Uiso 1 1 calc R U
C16 C 0.2141(3) 0.82688(15) 0.2641(4) 0.0687(8) Uani 1 1 d . .
H16 H 0.149039 0.854584 0.308880 0.082 Uiso 1 1 calc R U
C17 C 0.2975(3) 0.85481(14) 0.1573(4) 0.0654(8) Uani 1 1 d . .
H17 H 0.289778 0.901478 0.130281 0.079 Uiso 1 1 calc R U
C18 C 0.3927(3) 0.81386(14) 0.0901(3) 0.0619(7) Uani 1 1 d . .
H18 H 0.450111 0.832929 0.018093 0.074 Uiso 1 1 calc R U
C19 C 0.4036(3) 0.74452(13) 0.1290(3) 0.0502(5) Uani 1 1 d . .
H19 H 0.467273 0.716789 0.081760 0.060 Uiso 1 1 calc R U
C20 C 0.1462(3) 0.56468(18) 0.3425(4) 0.0698(8) Uani 1 1 d . .
H20A H 0.181800 0.530082 0.274686 0.105 Uiso 1 1 calc R U
H20B H 0.085613 0.594081 0.287511 0.105 Uiso 1 1 calc R U
H20C H 0.099983 0.542188 0.424705 0.105 Uiso 1 1 calc R U
N1 N 0.4504(2) 0.67153(9) 0.5805(2) 0.0418(4) Uani 1 1 d . .
N2 N 0.4485(2) 0.60029(9) 0.5816(2) 0.0451(4) Uani 1 1 d . .
O1 O 0.6325(2) 0.97057(9) 0.8155(3) 0.0653(5) Uani 1 1 d . .
O2 O 0.4103(2) 0.60442(9) 0.2024(2) 0.0620(5) Uani 1 1 d . .
O3 O 0.3503(3) 0.50110(9) 0.5031(3) 0.0723(6) Uani 1 1 d . .

loop_
_atom_site_aniso_label
_atom_site_aniso_U_11
_atom_site_aniso_U_22
_atom_site_aniso_U_33
_atom_site_aniso_U_23
_atom_site_aniso_U_13
_atom_site_aniso_U_12
C1 0.096(2) 0.0548(15) 0.0602(15) -0.0101(13) -0.0017(17) -0.0148(15)
C2 0.0523(12) 0.0411(11) 0.0461(11) 0.0015(9) 0.0078(11) -0.0041(9)
C3 0.0455(12) 0.0528(13) 0.0480(11) -0.0030(10) -0.0020(11) -0.0016(10)
C4 0.0467(12) 0.0462(12) 0.0519(12) 0.0006(10) -0.0029(11) 0.0086(9)
C5 0.0418(10) 0.0406(11) 0.0401(10) 0.0020(8) 0.0045(9) 0.0037(8)
C6 0.0451(12) 0.0430(11) 0.0517(12) 0.0047(9) -0.0046(11) -0.0001(9)
C7 0.0523(12) 0.0408(11) 0.0555(12) 0.0067(10) 0.0009(12) 0.0072(9)
C8 0.0436(11) 0.0407(10) 0.0427(10) 0.0021(8) 0.0026(10) 0.0054(9)
C9 0.0638(15) 0.0462(12) 0.0617(14) 0.0035(11) -0.0113(14) 0.0105(11)
C10 0.0690(16) 0.0396(11) 0.0585(13) 0.0068(10) 0.0021(13) 0.0133(11)
C11 0.0616(14) 0.0376(10) 0.0446(10) -0.0035(9) 0.0109(11) -0.0067(10)
C12 0.0480(12) 0.0417(11) 0.0448(10) -0.0048(9) 0.0068(10) -0.0073(10)
C13 0.0444(11) 0.0373(10) 0.0414(10) -0.0033(8) 0.0031(9) -0.0024(9)
C14 0.0404(10) 0.0378(10) 0.0430(10) -0.0041(8) -0.0053(9) -0.0020(8)
C15 0.0486(13) 0.0470(13) 0.0750(16) -0.0026(12) 0.0082(14) 0.0004(10)
C16 0.0582(15) 0.0447(13) 0.103(2) -0.0056(14) 0.0017(18) 0.0083(11)
C17 0.0757(18) 0.0416(13) 0.0790(18) 0.0089(12) -0.0193(17) -0.0015(13)
C18 0.082(2) 0.0508(14) 0.0524(13) 0.0107(11) -0.0025(15) -0.0113(13)
C19 0.0605(14) 0.0484(12) 0.0418(10) 0.0015(9) 0.0039(11) -0.0009(11)
C20 0.0634(17) 0.0733(19) 0.0727(17) -0.0134(15) 0.0023(15) -0.0253(15)
N1 0.0490(10) 0.0327(8) 0.0437(8) 0.0023(7) 0.0049(9) 0.0014(7)
N2 0.0556(11) 0.0330(9) 0.0468(9) 0.0024(8) 0.0033(9) 0.0025(8)
O1 0.0764(13) 0.0418(9) 0.0778(12) -0.0005(9) -0.0051(12) -0.0046(9)
O2 0.0802(12) 0.0426(9) 0.0631(10) -0.0007(8) 0.0261(11) 0.0074(8)
O3 0.1060(16) 0.0347(8) 0.0761(11) 0.0026(9) -0.0020(13) -0.0109(10)

loop_
_atom_type_symbol
_atom_type_description
_atom_type_scat_dispersion_real
_atom_type_scat_dispersion_imag
_atom_type_scat_source
C C 0.0033 0.0016 'International Tables Vol C Tables 4.2.6.8 and 6.1.1.4'
H H 0.0000 0.0000 'International Tables Vol C Tables 4.2.6.8 and 6.1.1.4'
N N 0.0061 0.0033 'International Tables Vol C Tables 4.2.6.8 and 6.1.1.4'
O O 0.0106 0.0060 'International Tables Vol C Tables 4.2.6.8 and 6.1.1.4'

loop_
_geom_angle_atom_site_label_1
_geom_angle_atom_site_label_2
_geom_angle_atom_site_label_3
_geom_angle
O1 C1 H1A 109.5
O1 C1 H1B 109.5
H1A C1 H1B 109.5
O1 C1 H1C 109.5
H1A C1 H1C 109.5
H1B C1 H1C 109.5
O1 C2 C7 116.1(2)
O1 C2 C3 124.5(2)
C7 C2 C3 119.4(2)
C2 C3 C4 119.3(2)
C2 C3 H3 120.3
C4 C3 H3 120.3
C5 C4 C3 122.1(2)
C5 C4 H4 118.9
C3 C4 H4 118.9
C4 C5 C6 117.5(2)
C4 C5 C8 121.50(19)
C6 C5 C8 120.9(2)
C7 C6 C5 120.8(2)
C7 C6 H6 119.6
C5 C6 H6 119.6
C6 C7 C2 120.9(2)
C6 C7 H7 119.6
C2 C7 H7 119.6
N1 C8 C9 111.1(2)
N1 C8 C5 120.46(19)
C9 C8 C5 128.4(2)
C10 C9 C8 105.7(2)
C10 C9 H9 127.2
C8 C9 H9 127.2
C9 C10 N2 106.6(2)
C9 C10 H10 126.7
N2 C10 H10 126.7
O3 C11 N2 119.4(3)
O3 C11 C12 125.7(3)
N2 C11 C12 114.87(18)
C11 C12 C13 108.22(19)
C11 C12 C20 110.2(2)
C13 C12 C20 109.6(2)
C11 C12 H12 109.6
C13 C12 H12 109.6
C20 C12 H12 109.6
O2 C13 C14 120.8(2)
O2 C13 C12 118.1(2)
C14 C13 C12 121.05(18)
C19 C14 C15 119.0(2)
C19 C14 C13 118.3(2)
C15 C14 C13 122.7(2)
C16 C15 C14 120.1(3)
C16 C15 H15 120.0
C14 C15 H15 120.0
C17 C16 C15 120.5(3)
C17 C16 H16 119.8
C15 C16 H16 119.8
C16 C17 C18 119.8(2)
C16 C17 H17 120.1
C18 C17 H17 120.1
C17 C18 C19 120.2(3)
C17 C18 H18 119.9
C19 C18 H18 119.9
C18 C19 C14 120.3(2)
C18 C19 H19 119.8
C14 C19 H19 119.8
C12 C20 H20A 109.5
C12 C20 H20B 109.5
H20A C20 H20B 109.5
C12 C20 H20C 109.5
H20A C20 H20C 109.5
H20B C20 H20C 109.5
C8 N1 N2 104.58(18)
C10 N2 N1 112.04(19)
C10 N2 C11 127.2(2)
N1 N2 C11 120.47(19)
C2 O1 C1 118.7(2)

loop_
_geom_bond_atom_site_label_1
_geom_bond_atom_site_label_2
_geom_bond_distance
C1 O1 1.405(4)
C1 H1A 0.9600
C1 H1B 0.9600
C1 H1C 0.9600
C2 O1 1.364(3)
C2 C7 1.376(4)
C2 C3 1.381(4)
C3 C4 1.382(3)
C3 H3 0.9300
C4 C5 1.379(3)
C4 H4 0.9300
C5 C6 1.393(3)
C5 C8 1.466(3)
C6 C7 1.374(3)
C6 H6 0.9300
C7 H7 0.9300
C8 N1 1.314(3)
C8 C9 1.423(3)
C9 C10 1.348(4)
C9 H9 0.9300
C10 N2 1.359(3)
C10 H10 0.9300
C11 O3 1.202(3)
C11 N2 1.403(3)
C11 C12 1.503(4)
C12 C13 1.519(3)
C12 C20 1.521(3)
C12 H12 0.9800
C13 O2 1.213(3)
C13 C14 1.481(3)
C14 C19 1.381(3)
C14 C15 1.381(3)
C15 C16 1.380(4)
C15 H15 0.9300
C16 C17 1.366(4)
C16 H16 0.9300
C17 C18 1.371(4)
C17 H17 0.9300
C18 C19 1.378(3)
C18 H18 0.9300
C19 H19 0.9300
C20 H20A 0.9600
C20 H20B 0.9600
C20 H20C 0.9600
N1 N2 1.368(2)
